data_7014699
loop_
_publ_author_name
'Li, Yanbo'
'Chen, Xiaofeng'
'Song, Yin'
'Fang, Ling'
'Zou, Gang'

_publ_section_title
;
 Well-defined N-heterocyclic carbene silver halides of
 1-cyclohexyl-3-arylmethylimidazolylidenes: synthesis, structure and
 catalysis in A(3)-reaction of aldehydes, amines and alkynes.
;
_journal_issue 9
_journal_name_full 'Dalton transactions (Cambridge, England : 2003)'
_journal_page_first 2046
_journal_page_last 2052
_journal_paper_doi 10.1039/c0dt01074j
_journal_volume 40
_journal_year 2011
_chemical_formula_sum 'C32 H40 Ag2 Cl2 N4'
_chemical_formula_weight 767.32
_chemical_name_systematic
;
?
;
_space_group_IT_number 15
_symmetry_cell_setting monoclinic
_symmetry_space_group_name_Hall '-C 2yc'
_symmetry_space_group_name_H-M 'C 1 2/c 1'
_atom_sites_solution_hydrogens geom
_atom_sites_solution_primary direct
_atom_sites_solution_secondary difmap
_audit_creation_method SHELXL-97
_cell_angle_alpha 90.00
_cell_angle_beta 94.549(2)
_cell_angle_gamma 90.00
_cell_formula_units_Z 4
_cell_length_a 10.1326(10)
_cell_length_b 16.0862(16)
_cell_length_c 19.984(2)
_cell_measurement_reflns_used 3979
_cell_measurement_temperature 293(2)
_cell_measurement_theta_max 53.019
_cell_measurement_theta_min 4.762
_cell_volume 3247.0(6)
_computing_cell_refinement 'Bruker SMART'
_computing_data_collection 'Bruker SMART'
_computing_data_reduction 'Bruker SHELXTL'
_computing_molecular_graphics 'Bruker SHELXTL'
_computing_publication_material 'Bruker SHELXTL'
_computing_structure_refinement 'SHELXL-97 (Sheldrick, 1997)'
_computing_structure_solution 'SHELXS-97 (Sheldrick, 1990)'
_diffrn_ambient_temperature 293(2)
_diffrn_measured_fraction_theta_full 0.996
_diffrn_measured_fraction_theta_max 0.996
_diffrn_measurement_device_type 'CCD area detector'
_diffrn_measurement_method 'phi and omega scans'
_diffrn_radiation_monochromator graphite
_diffrn_radiation_source 'fine-focus sealed tube'
_diffrn_radiation_type MoK\a
_diffrn_radiation_wavelength 0.71073
_diffrn_reflns_av_R_equivalents 0.0742
_diffrn_reflns_av_sigmaI/netI 0.0577
_diffrn_reflns_limit_h_max 12
_diffrn_reflns_limit_h_min -7
_diffrn_reflns_limit_k_max 20
_diffrn_reflns_limit_k_min -20
_diffrn_reflns_limit_l_max 22
_diffrn_reflns_limit_l_min -25
_diffrn_reflns_number 9413
_diffrn_reflns_theta_full 27.00
_diffrn_reflns_theta_max 27.00
_diffrn_reflns_theta_min 2.04
_exptl_absorpt_coefficient_mu 1.398
_exptl_absorpt_correction_T_max 1.00000
_exptl_absorpt_correction_T_min 0.75715
_exptl_absorpt_correction_type empirical
_exptl_absorpt_process_details sadabs
_exptl_crystal_colour colorless
_exptl_crystal_density_diffrn 1.570
_exptl_crystal_density_method 'not measured'
_exptl_crystal_description prismatic
_exptl_crystal_F_000 1552
_exptl_crystal_size_max 0.498
_exptl_crystal_size_mid 0.427
_exptl_crystal_size_min 0.234
_refine_diff_density_max 1.577
_refine_diff_density_min -0.850
_refine_diff_density_rms 0.093
_refine_ls_extinction_coef 0.0012(3)
_refine_ls_extinction_expression Fc^*^=kFc[1+0.001xFc^2^\l^3^/sin(2\q)]^-1/4^
_refine_ls_extinction_method SHELXL
_refine_ls_goodness_of_fit_ref 1.099
_refine_ls_hydrogen_treatment constr
_refine_ls_matrix_type full
_refine_ls_number_parameters 182
_refine_ls_number_reflns 3523
_refine_ls_number_restraints 0
_refine_ls_restrained_S_all 1.099
_refine_ls_R_factor_all 0.0595
_refine_ls_R_factor_gt 0.0501
_refine_ls_shift/su_max 0.001
_refine_ls_shift/su_mean 0.000
_refine_ls_structure_factor_coef Fsqd
_refine_ls_weighting_details 'calc w=1/[\s^2^(Fo^2^)+(0.0697P)^2^+2.5341P] where P=(Fo^2^+2Fc^2^)/3'
_refine_ls_weighting_scheme calc
_refine_ls_wR_factor_gt 0.1380
_refine_ls_wR_factor_ref 0.1442
_reflns_number_gt 2781
_reflns_number_total 3523
_reflns_threshold_expression >2sigma(I)
_cod_data_source_file C0DT01074J.TXT
_cod_data_source_block cd26330
_cod_depositor_comments
;
The following automatic conversions were performed:
'_symmetry_cell_setting' value 'Monoclinic' changed to 'monoclinic'
according to '/home/saulius/struct/CIF-dictionaries/cif_core.dic'
dictionary named 'cif_core.dic' version 2.4.1 from 2010-06-29.

Automatic conversion script
Id: cif_fix_enum 1555 2011-01-17 13:19:09Z saulius 
;
_cod_original_sg_symbol_H-M C2/c
_cod_database_code 7014699

loop_
_symmetry_equiv_pos_as_xyz
'x, y, z'
'-x, y, -z+1/2'
'x+1/2, y+1/2, z'
'-x+1/2, y+1/2, -z+1/2'
'-x, -y, -z'
'x, -y, z-1/2'
'-x+1/2, -y+1/2, -z'
'x+1/2, -y+1/2, z-1/2'

loop_
_atom_site_label
_atom_site_type_symbol
_atom_site_fract_x
_atom_site_fract_y
_atom_site_fract_z
_atom_site_U_iso_or_equiv
_atom_site_adp_type
_atom_site_occupancy
_atom_site_symmetry_multiplicity
_atom_site_calc_flag
_atom_site_refinement_flags
_atom_site_disorder_assembly
_atom_site_disorder_group
Ag Ag 0.86865(3) 0.24421(2) 0.716157(17) 0.06072(19) Uani 1 1 d . . .
Cl Cl 0.96083(13) 0.14506(7) 0.64882(6) 0.0744(4) Uani 1 1 d . . .
N1 N 0.7515(3) 0.3622(2) 0.82332(16) 0.0578(8) Uani 1 1 d . . .
N2 N 0.7481(3) 0.4159(2) 0.72566(17) 0.0604(9) Uani 1 1 d . . .
C1 C 0.7842(4) 0.3466(3) 0.7597(2) 0.0551(9) Uani 1 1 d . . .
C2 C 0.6959(5) 0.4738(3) 0.7662(2) 0.0712(12) Uani 1 1 d . . .
H2 H 0.6654 0.5265 0.7538 0.085 Uiso 1 1 calc R . .
C3 C 0.6974(4) 0.4399(3) 0.8271(2) 0.0701(12) Uani 1 1 d . . .
H3 H 0.6673 0.4645 0.8651 0.084 Uiso 1 1 calc R . .
C4 C 0.7648(4) 0.3022(3) 0.8780(2) 0.0654(11) Uani 1 1 d . . .
H4A H 0.8070 0.3289 0.9176 0.078 Uiso 1 1 calc R . .
H4B H 0.8215 0.2570 0.8657 0.078 Uiso 1 1 calc R . .
C5 C 0.6348(5) 0.2677(3) 0.8942(2) 0.0594(10) Uani 1 1 d . . .
C6 C 0.5580(5) 0.2217(3) 0.8463(2) 0.0693(12) Uani 1 1 d . . .
H6 H 0.5885 0.2131 0.8042 0.083 Uiso 1 1 calc R . .
C7 C 0.4387(5) 0.1892(4) 0.8603(3) 0.0839(15) Uani 1 1 d . . .
H7 H 0.3888 0.1584 0.8281 0.101 Uiso 1 1 calc R . .
C8 C 0.3928(5) 0.2026(4) 0.9231(3) 0.0893(17) Uani 1 1 d . . .
H8 H 0.3105 0.1819 0.9325 0.107 Uiso 1 1 calc R . .
C9 C 0.4671(7) 0.2456(3) 0.9709(3) 0.0877(19) Uani 1 1 d . . .
H9 H 0.4374 0.2525 1.0135 0.105 Uiso 1 1 calc R . .
C10 C 0.5865(5) 0.2790(4) 0.9562(2) 0.0704(12) Uani 1 1 d . . .
H10 H 0.6357 0.3097 0.9887 0.084 Uiso 1 1 calc R . .
C11 C 0.7724(4) 0.4274(3) 0.6544(2) 0.0602(10) Uani 1 1 d . . .
H11 H 0.7972 0.3725 0.6384 0.072 Uiso 1 1 calc R . .
C12 C 0.6532(5) 0.4504(5) 0.6132(3) 0.105(2) Uani 1 1 d . . .
H12A H 0.6167 0.5011 0.6306 0.126 Uiso 1 1 calc R . .
H12B H 0.5875 0.4068 0.6152 0.126 Uiso 1 1 calc R . .
C13 C 0.6839(7) 0.4641(7) 0.5398(3) 0.131(3) Uani 1 1 d . . .
H13A H 0.6998 0.4107 0.5193 0.157 Uiso 1 1 calc R . .
H13B H 0.6078 0.4893 0.5152 0.157 Uiso 1 1 calc R . .
C14 C 0.8003(12) 0.5177(5) 0.5348(4) 0.153(4) Uani 1 1 d . . .
H14A H 0.8213 0.5196 0.4883 0.184 Uiso 1 1 calc R . .
H14B H 0.7780 0.5737 0.5479 0.184 Uiso 1 1 calc R . .
C15 C 0.9147(8) 0.4913(6) 0.5752(3) 0.138(3) Uani 1 1 d . . .
H15A H 0.9846 0.5320 0.5720 0.166 Uiso 1 1 calc R . .
H15B H 0.9454 0.4389 0.5580 0.166 Uiso 1 1 calc R . .
C16 C 0.8881(6) 0.4805(5) 0.6480(2) 0.106(2) Uani 1 1 d . . .
H16A H 0.9649 0.4557 0.6723 0.127 Uiso 1 1 calc R . .
H16B H 0.8730 0.5344 0.6676 0.127 Uiso 1 1 calc R . .

loop_
_atom_site_aniso_label
_atom_site_aniso_U_11
_atom_site_aniso_U_22
_atom_site_aniso_U_33
_atom_site_aniso_U_23
_atom_site_aniso_U_13
_atom_site_aniso_U_12
Ag 0.0536(3) 0.0607(3) 0.0692(3) -0.00749(14) 0.01339(16) 0.00199(13)
Cl 0.0819(8) 0.0632(7) 0.0809(8) -0.0123(5) 0.0237(6) 0.0044(5)
N1 0.0536(19) 0.069(2) 0.0523(18) 0.0000(16) 0.0142(14) 0.0021(16)
N2 0.057(2) 0.065(2) 0.063(2) 0.0035(16) 0.0227(15) 0.0050(16)
C1 0.045(2) 0.063(2) 0.059(2) 0.0004(18) 0.0128(17) 0.0034(17)
C2 0.078(3) 0.054(2) 0.085(3) 0.005(2) 0.032(2) 0.007(2)
C3 0.074(3) 0.070(3) 0.070(3) -0.008(2) 0.026(2) 0.010(2)
C4 0.058(3) 0.081(3) 0.057(2) 0.005(2) 0.0028(18) 0.000(2)
C5 0.057(2) 0.071(3) 0.050(2) 0.0096(19) 0.0067(18) 0.013(2)
C6 0.066(3) 0.087(3) 0.055(3) 0.008(2) 0.006(2) 0.001(3)
C7 0.071(3) 0.101(4) 0.079(3) 0.017(3) -0.002(2) -0.008(3)
C8 0.064(3) 0.111(5) 0.094(4) 0.037(4) 0.015(3) -0.002(3)
C9 0.086(4) 0.112(5) 0.069(3) 0.024(3) 0.030(3) 0.019(3)
C10 0.074(3) 0.087(3) 0.051(2) 0.006(2) 0.011(2) 0.012(3)
C11 0.062(2) 0.061(2) 0.059(2) 0.0051(19) 0.0159(18) 0.0040(19)
C12 0.065(3) 0.171(7) 0.080(3) -0.019(4) 0.006(3) 0.023(4)
C13 0.094(5) 0.230(10) 0.066(4) -0.004(5) -0.013(3) 0.042(6)
C14 0.254(12) 0.121(6) 0.090(5) 0.048(5) 0.051(6) 0.035(7)
C15 0.154(7) 0.188(8) 0.075(4) 0.016(5) 0.028(4) -0.088(6)
C16 0.094(4) 0.163(7) 0.063(3) 0.011(3) 0.017(3) -0.053(4)

loop_
_atom_type_symbol
_atom_type_description
_atom_type_scat_dispersion_real
_atom_type_scat_dispersion_imag
_atom_type_scat_source
C C 0.0033 0.0016 'International Tables Vol C Tables 4.2.6.8 and 6.1.1.4'
H H 0.0000 0.0000 'International Tables Vol C Tables 4.2.6.8 and 6.1.1.4'
N N 0.0061 0.0033 'International Tables Vol C Tables 4.2.6.8 and 6.1.1.4'
Ag Ag -0.8971 1.1015 'International Tables Vol C Tables 4.2.6.8 and 6.1.1.4'
Cl Cl 0.1484 0.1585 'International Tables Vol C Tables 4.2.6.8 and 6.1.1.4'

loop_
_geom_angle_atom_site_label_1
_geom_angle_atom_site_label_2
_geom_angle_atom_site_label_3
_geom_angle
_geom_angle_site_symmetry_1
_geom_angle_site_symmetry_3
_geom_angle_publ_flag
C1 Ag Cl 169.00(11) . . ?
C1 Ag Ag 101.44(11) . 2_756 ?
Cl Ag Ag 82.74(4) . 2_756 ?
C1 N1 C3 110.3(4) . . ?
C1 N1 C4 124.3(4) . . ?
C3 N1 C4 125.3(4) . . ?
C1 N2 C2 111.5(3) . . ?
C1 N2 C11 122.3(3) . . ?
C2 N2 C11 126.1(4) . . ?
N2 C1 N1 104.1(3) . . ?
N2 C1 Ag 123.4(3) . . ?
N1 C1 Ag 132.5(3) . . ?
C3 C2 N2 106.6(4) . . ?
C3 C2 H2 126.7 . . ?
N2 C2 H2 126.7 . . ?
C2 C3 N1 107.5(4) . . ?
C2 C3 H3 126.3 . . ?
N1 C3 H3 126.3 . . ?
N1 C4 C5 112.3(3) . . ?
N1 C4 H4A 109.1 . . ?
C5 C4 H4A 109.2 . . ?
N1 C4 H4B 109.1 . . ?
C5 C4 H4B 109.1 . . ?
H4A C4 H4B 107.9 . . ?
C10 C5 C6 117.8(5) . . ?
C10 C5 C4 121.9(4) . . ?
C6 C5 C4 120.2(4) . . ?
C7 C6 C5 121.1(5) . . ?
C7 C6 H6 119.4 . . ?
C5 C6 H6 119.4 . . ?
C6 C7 C8 119.4(5) . . ?
C6 C7 H7 120.3 . . ?
C8 C7 H7 120.3 . . ?
C9 C8 C7 120.5(5) . . ?
C9 C8 H8 119.7 . . ?
C7 C8 H8 119.7 . . ?
C8 C9 C10 119.7(5) . . ?
C8 C9 H9 120.1 . . ?
C10 C9 H9 120.1 . . ?
C9 C10 C5 121.4(5) . . ?
C9 C10 H10 119.3 . . ?
C5 C10 H10 119.3 . . ?
C12 C11 C16 115.9(5) . . ?
C12 C11 N2 112.5(4) . . ?
C16 C11 N2 110.7(4) . . ?
C12 C11 H11 105.6 . . ?
C16 C11 H11 105.6 . . ?
N2 C11 H11 105.6 . . ?
C11 C12 C13 110.7(4) . . ?
C11 C12 H12A 109.5 . . ?
C13 C12 H12A 109.5 . . ?
C11 C12 H12B 109.5 . . ?
C13 C12 H12B 109.5 . . ?
H12A C12 H12B 108.1 . . ?
C14 C13 C12 111.8(6) . . ?
C14 C13 H13A 109.3 . . ?
C12 C13 H13A 109.3 . . ?
C14 C13 H13B 109.3 . . ?
C12 C13 H13B 109.3 . . ?
H13A C13 H13B 107.9 . . ?
C15 C14 C13 114.1(6) . . ?
C15 C14 H14A 108.7 . . ?
C13 C14 H14A 108.7 . . ?
C15 C14 H14B 108.7 . . ?
C13 C14 H14B 108.7 . . ?
H14A C14 H14B 107.6 . . ?
C14 C15 C16 112.3(7) . . ?
C14 C15 H15A 109.1 . . ?
C16 C15 H15A 109.1 . . ?
C14 C15 H15B 109.1 . . ?
C16 C15 H15B 109.1 . . ?
H15A C15 H15B 107.9 . . ?
C11 C16 C15 110.9(5) . . ?
C11 C16 H16A 109.5 . . ?
C15 C16 H16A 109.5 . . ?
C11 C16 H16B 109.5 . . ?
C15 C16 H16B 109.5 . . ?
H16A C16 H16B 108.0 . . ?

loop_
_geom_bond_atom_site_label_1
_geom_bond_atom_site_label_2
_geom_bond_distance
_geom_bond_site_symmetry_2
_geom_bond_publ_flag
Ag C1 2.079(4) . ?
Ag Cl 2.3296(11) . ?
Ag Ag 2.8886(7) 2_756 ?
N1 C1 1.362(5) . ?
N1 C3 1.370(6) . ?
N1 C4 1.456(5) . ?
N2 C1 1.342(5) . ?
N2 C2 1.368(5) . ?
N2 C11 1.476(5) . ?
C2 C3 1.331(6) . ?
C2 H2 0.9300 . ?
C3 H3 0.9300 . ?
C4 C5 1.489(6) . ?
C4 H4A 0.9700 . ?
C4 H4B 0.9700 . ?
C5 C10 1.380(6) . ?
C5 C6 1.396(7) . ?
C6 C7 1.365(7) . ?
C6 H6 0.9300 . ?
C7 C8 1.390(7) . ?
C7 H7 0.9300 . ?
C8 C9 1.359(9) . ?
C8 H8 0.9300 . ?
C9 C10 1.376(8) . ?
C9 H9 0.9300 . ?
C10 H10 0.9300 . ?
C11 C12 1.454(6) . ?
C11 C16 1.464(6) . ?
C11 H11 0.9800 . ?
C12 C13 1.540(8) . ?
C12 H12A 0.9700 . ?
C12 H12B 0.9700 . ?
C13 C14 1.471(12) . ?
C13 H13A 0.9700 . ?
C13 H13B 0.9700 . ?
C14 C15 1.423(12) . ?
C14 H14A 0.9700 . ?
C14 H14B 0.9700 . ?
C15 C16 1.511(7) . ?
C15 H15A 0.9700 . ?
C15 H15B 0.9700 . ?
C16 H16A 0.9700 . ?
C16 H16B 0.9700 . ?

loop_
_geom_hbond_atom_site_label_D
_geom_hbond_atom_site_label_H
_geom_hbond_atom_site_label_A
_geom_hbond_distance_DH
_geom_hbond_distance_HA
_geom_hbond_distance_DA
_geom_hbond_angle_DHA
_geom_hbond_site_symmetry_A
C4 H4B Cl 0.97 2.88 3.827(5) 165.4 2_756
C12 H12A Cl 0.97 2.84 3.785(7) 163.9 3_455

loop_
_geom_torsion_atom_site_label_1
_geom_torsion_atom_site_label_2
_geom_torsion_atom_site_label_3
_geom_torsion_atom_site_label_4
_geom_torsion
_geom_torsion_site_symmetry_1
_geom_torsion_site_symmetry_2
_geom_torsion_site_symmetry_3
_geom_torsion_site_symmetry_4
_geom_torsion_publ_flag
C2 N2 C1 N1 0.8(5) . . . . ?
C11 N2 C1 N1 176.9(3) . . . . ?
C2 N2 C1 Ag -179.7(3) . . . . ?
C11 N2 C1 Ag -3.6(6) . . . . ?
C3 N1 C1 N2 -0.4(5) . . . . ?
C4 N1 C1 N2 176.0(4) . . . . ?
C3 N1 C1 Ag -179.9(3) . . . . ?
C4 N1 C1 Ag -3.5(6) . . . . ?
Cl Ag C1 N2 2.5(9) . . . . ?
Ag Ag C1 N2 114.0(3) 2_756 . . . ?
Cl Ag C1 N1 -178.1(4) . . . . ?
Ag Ag C1 N1 -66.6(4) 2_756 . . . ?
C1 N2 C2 C3 -0.9(5) . . . . ?
C11 N2 C2 C3 -176.8(4) . . . . ?
N2 C2 C3 N1 0.6(5) . . . . ?
C1 N1 C3 C2 -0.1(5) . . . . ?
C4 N1 C3 C2 -176.5(4) . . . . ?
C1 N1 C4 C5 -105.6(5) . . . . ?
C3 N1 C4 C5 70.3(6) . . . . ?
N1 C4 C5 C10 -118.0(5) . . . . ?
N1 C4 C5 C6 62.6(6) . . . . ?
C10 C5 C6 C7 0.2(8) . . . . ?
C4 C5 C6 C7 179.7(5) . . . . ?
C5 C6 C7 C8 0.4(8) . . . . ?
C6 C7 C8 C9 -1.8(9) . . . . ?
C7 C8 C9 C10 2.5(9) . . . . ?
C8 C9 C10 C5 -1.9(8) . . . . ?
C6 C5 C10 C9 0.5(8) . . . . ?
C4 C5 C10 C9 -178.9(5) . . . . ?
C1 N2 C11 C12 127.5(5) . . . . ?
C2 N2 C11 C12 -57.1(7) . . . . ?
C1 N2 C11 C16 -101.1(6) . . . . ?
C2 N2 C11 C16 74.4(6) . . . . ?
C16 C11 C12 C13 49.7(8) . . . . ?
N2 C11 C12 C13 178.5(6) . . . . ?
C11 C12 C13 C14 -48.2(10) . . . . ?
C12 C13 C14 C15 52.4(11) . . . . ?
C13 C14 C15 C16 -54.3(11) . . . . ?
C12 C11 C16 C15 -51.2(8) . . . . ?
N2 C11 C16 C15 179.1(6) . . . . ?
C14 C15 C16 C11 51.8(10) . . . . ?
